data_4071827
loop_
_publ_author_name
'Wolf, Joffrey'
'Thommes, Katrin'
'Briel, Oliver'
'Scopelliti, Rosario'
'Severin, Kay'

_publ_section_title
;
 Dinuclear Ruthenium Ethylene Complexes: Syntheses, Structures, and
 Catalytic Applications in ATRA and ATRC Reactions
;
_journal_issue 17
_journal_name_full Organometallics
_journal_page_first 4464
_journal_paper_doi 10.1021/om8004096
_journal_volume 27
_journal_year 2008
_chemical_formula_moiety 'C30 H33 Cl4 P Ru2, 1/3 (C H2 Cl2)'
_chemical_formula_sum 'C30.33 H33.67 Cl4.67 P Ru2'
_chemical_formula_weight 796.80
_chemical_name_systematic
; 
 ? 
;
_space_group_IT_number 14
_symmetry_cell_setting monoclinic
_symmetry_space_group_name_Hall '-P 2yn'
_symmetry_space_group_name_H-M 'P 1 21/n 1'
_atom_sites_solution_hydrogens geom
_atom_sites_solution_primary direct
_atom_sites_solution_secondary difmap
_audit_creation_method SHELXL-97
_cell_angle_alpha 90.00
_cell_angle_beta 104.265(2)
_cell_angle_gamma 90.00
_cell_formula_units_Z 4
_cell_length_a 9.5465(2)
_cell_length_b 19.3372(3)
_cell_length_c 17.5203(3)
_cell_measurement_reflns_used 16381
_cell_measurement_temperature 140(2)
_cell_measurement_theta_max 27.4695
_cell_measurement_theta_min 2.6138
_cell_volume 3134.57(10)
_computing_cell_refinement
; 
CrysAlis RED, Oxford Diffraction Ltd., 
Version 1.171.32.5 (release 08-05-2007 CrysAlis171 .NET) 
(compiled May  8 2007,13:10:02) 
;
_computing_data_collection
; 
CrysAlis CCD, Oxford Diffraction Ltd., 
Version 1.171.32.5 (release 08-05-2007 CrysAlis171 .NET) 
(compiled May  8 2007,13:10:02) 
;
_computing_data_reduction
; 
CrysAlis RED, Oxford Diffraction Ltd., 
Version 1.171.32.5 (release 08-05-2007 CrysAlis171 .NET) 
(compiled May  8 2007,13:10:02) 
;
_computing_molecular_graphics 'Bruker SHELXTL'
_computing_publication_material 'Bruker SHELXTL'
_computing_structure_refinement 'SHELXL-97 (Sheldrick, 1997)'
_computing_structure_solution 'SHELXS-97 (Sheldrick, 1990)'
_diffrn_ambient_temperature 140(2)
_diffrn_detector_area_resol_mean 8.2812
_diffrn_measured_fraction_theta_full 0.991
_diffrn_measured_fraction_theta_max 0.991
_diffrn_measurement_device_type 'Oxford Diffraction, KM4/Sapphire CCD'
_diffrn_measurement_method 'phi and omega scans'
_diffrn_radiation_monochromator graphite
_diffrn_radiation_source 'fine-focus sealed tube'
_diffrn_radiation_type MoK\a
_diffrn_radiation_wavelength 0.71073
_diffrn_reflns_av_R_equivalents 0.0291
_diffrn_reflns_av_sigmaI/netI 0.0241
_diffrn_reflns_limit_h_max 11
_diffrn_reflns_limit_h_min -11
_diffrn_reflns_limit_k_max 23
_diffrn_reflns_limit_k_min -23
_diffrn_reflns_limit_l_max 21
_diffrn_reflns_limit_l_min -21
_diffrn_reflns_number 27464
_diffrn_reflns_theta_full 26.37
_diffrn_reflns_theta_max 26.37
_diffrn_reflns_theta_min 2.62
_exptl_absorpt_coefficient_mu 1.432
_exptl_absorpt_correction_T_max 1.00000
_exptl_absorpt_correction_T_min 0.85930
_exptl_absorpt_correction_type multi-scan
_exptl_absorpt_process_details
; 
CrysAlis RED, Oxford Diffraction Ltd., 
Version 1.171.32.5 (release 08-05-2007 CrysAlis171 .NET) 
(compiled May  8 2007,13:10:02) 
Empirical absorption correction using spherical harmonics, 
 implemented in SCALE3 ABSPACK scaling algorithm. 
;
_exptl_crystal_colour red
_exptl_crystal_density_diffrn 1.688
_exptl_crystal_density_method 'not measured'
_exptl_crystal_description prismatic
_exptl_crystal_F_000 1592
_exptl_crystal_size_max 0.38
_exptl_crystal_size_mid 0.34
_exptl_crystal_size_min 0.20
_refine_diff_density_max 0.480
_refine_diff_density_min -0.466
_refine_diff_density_rms 0.085
_refine_ls_extinction_method none
_refine_ls_goodness_of_fit_ref 1.048
_refine_ls_hydrogen_treatment riding
_refine_ls_matrix_type full
_refine_ls_number_parameters 361
_refine_ls_number_reflns 6343
_refine_ls_number_restraints 0
_refine_ls_restrained_S_all 1.048
_refine_ls_R_factor_all 0.0397
_refine_ls_R_factor_gt 0.0248
_refine_ls_shift/su_max 0.001
_refine_ls_shift/su_mean 0.000
_refine_ls_structure_factor_coef Fsqd
_refine_ls_weighting_details 'calc w=1/[\s^2^(Fo^2^)+(0.0192P)^2^+4.5256P] where P=(Fo^2^+2Fc^2^)/3'
_refine_ls_weighting_scheme calc
_refine_ls_wR_factor_gt 0.0494
_refine_ls_wR_factor_ref 0.0563
_reflns_number_gt 5177
_reflns_number_total 6343
_reflns_threshold_expression >2sigma(I)
_cod_data_source_file om8004096-file001.cif
_cod_data_source_block Complex4
_cod_depositor_comments
;
The following automatic conversions were performed:

'_symmetry_cell_setting' value 'Monoclinic' changed to 'monoclinic'
according to /home/saulius/struct/CIF-dictionaries/cif_core.dic
dictionary named 'cif_core.dic' version 2.4.1 from 2010-06-29.

Automatic conversion script
Id: cif_fix_values 1715 2011-07-08 13:25:40Z adriana 
;
_cod_original_sg_symbol_H-M P2(1)/n
_cod_database_code 4071827

loop_
_symmetry_equiv_pos_as_xyz
'x, y, z'
'-x+1/2, y+1/2, -z+1/2'
'-x, -y, -z'
'x-1/2, -y-1/2, z-1/2'

loop_
_atom_site_label
_atom_site_type_symbol
_atom_site_fract_x
_atom_site_fract_y
_atom_site_fract_z
_atom_site_U_iso_or_equiv
_atom_site_adp_type
_atom_site_occupancy
_atom_site_symmetry_multiplicity
_atom_site_calc_flag
_atom_site_refinement_flags
_atom_site_disorder_assembly
_atom_site_disorder_group
Ru1 Ru 0.10419(2) 0.171581(11) -0.130333(12) 0.01765(6) Uani 1 1 d . . .
Ru2 Ru 0.15973(2) 0.002311(11) -0.121327(12) 0.01760(6) Uani 1 1 d . . .
Cl1 Cl 0.22511(8) 0.08938(4) -0.01847(4) 0.02561(15) Uani 1 1 d . . .
Cl2 Cl -0.05913(7) 0.07064(3) -0.15184(4) 0.01981(14) Uani 1 1 d . . .
Cl3 Cl 0.23189(8) 0.09387(3) -0.19781(4) 0.02301(15) Uani 1 1 d . . .
Cl4 Cl -0.02343(9) 0.22671(4) -0.04620(4) 0.03048(17) Uani 1 1 d . . .
P1 P -0.03477(8) 0.22638(4) -0.23782(4) 0.01971(15) Uani 1 1 d . . .
C1 C 0.2824(4) 0.23839(18) -0.0748(2) 0.0416(9) Uani 1 1 d . . .
H1A H 0.2583 0.2777 -0.0441 0.050 Uiso 1 1 calc R . .
H1B H 0.3736 0.2149 -0.0483 0.050 Uiso 1 1 calc R . .
C2 C 0.2613(3) 0.24836(15) -0.1510(2) 0.0311(7) Uani 1 1 d . . .
H2A H 0.3375 0.2311 -0.1755 0.037 Uiso 1 1 calc R . .
H2B H 0.2219 0.2940 -0.1714 0.037 Uiso 1 1 calc R . .
C3 C 0.2732(3) -0.08088(14) -0.04474(17) 0.0254(6) Uani 1 1 d . . .
C4 C 0.3311(3) -0.07290(14) -0.11083(17) 0.0244(6) Uani 1 1 d . . .
H4 H 0.4323 -0.0668 -0.1034 0.029 Uiso 1 1 calc R . .
C5 C 0.2406(3) -0.07384(14) -0.18825(17) 0.0249(6) Uani 1 1 d . . .
H5 H 0.2827 -0.0682 -0.2317 0.030 Uiso 1 1 calc R . .
C6 C 0.0898(3) -0.08292(14) -0.20253(17) 0.0245(6) Uani 1 1 d . . .
C7 C 0.0328(3) -0.09064(14) -0.13517(18) 0.0256(6) Uani 1 1 d . . .
H7 H -0.0684 -0.0968 -0.1427 0.031 Uiso 1 1 calc R . .
C8 C 0.1208(3) -0.08949(14) -0.05770(17) 0.0241(6) Uani 1 1 d . . .
H8 H 0.0786 -0.0944 -0.0142 0.029 Uiso 1 1 calc R . .
C9 C 0.3678(4) -0.07857(17) 0.03701(18) 0.0340(7) Uani 1 1 d . . .
H9A H 0.3987 -0.1256 0.0543 0.051 Uiso 1 1 calc R . .
H9B H 0.3137 -0.0587 0.0726 0.051 Uiso 1 1 calc R . .
H9C H 0.4528 -0.0500 0.0378 0.051 Uiso 1 1 calc R . .
C10 C -0.0139(4) -0.08005(16) -0.28329(18) 0.0317(7) Uani 1 1 d . . .
H10 H -0.0943 -0.0480 -0.2797 0.038 Uiso 1 1 calc R . .
C11 C 0.0541(4) -0.05210(19) -0.34716(19) 0.0480(10) Uani 1 1 d . . .
H11A H 0.1006 -0.0076 -0.3303 0.072 Uiso 1 1 calc R . .
H11B H -0.0211 -0.0457 -0.3960 0.072 Uiso 1 1 calc R . .
H11C H 0.1264 -0.0850 -0.3562 0.072 Uiso 1 1 calc R . .
C12 C -0.0802(4) -0.15153(17) -0.3051(2) 0.0381(8) Uani 1 1 d . . .
H12A H -0.0064 -0.1829 -0.3155 0.057 Uiso 1 1 calc R . .
H12B H -0.1601 -0.1479 -0.3523 0.057 Uiso 1 1 calc R . .
H12C H -0.1165 -0.1697 -0.2614 0.057 Uiso 1 1 calc R . .
C13 C -0.0519(3) 0.32138(14) -0.23841(17) 0.0245(6) Uani 1 1 d . . .
C14 C -0.0051(4) 0.35990(16) -0.1705(2) 0.0377(8) Uani 1 1 d . . .
H14 H 0.0394 0.3374 -0.1224 0.045 Uiso 1 1 calc R . .
C15 C -0.0226(4) 0.43170(18) -0.1720(2) 0.0496(10) Uani 1 1 d . . .
H15 H 0.0123 0.4579 -0.1253 0.060 Uiso 1 1 calc R . .
C16 C -0.0904(4) 0.46460(17) -0.2408(2) 0.0430(9) Uani 1 1 d . . .
H16 H -0.1043 0.5133 -0.2414 0.052 Uiso 1 1 calc R . .
C17 C -0.1375(3) 0.42722(16) -0.3083(2) 0.0337(7) Uani 1 1 d . . .
H17 H -0.1835 0.4500 -0.3559 0.040 Uiso 1 1 calc R . .
C18 C -0.1186(3) 0.35604(15) -0.30791(18) 0.0279(7) Uani 1 1 d . . .
H18 H -0.1512 0.3306 -0.3554 0.033 Uiso 1 1 calc R . .
C19 C 0.0242(3) 0.20825(14) -0.32739(16) 0.0235(6) Uani 1 1 d . . .
C20 C 0.1117(3) 0.25344(15) -0.35642(18) 0.0270(6) Uani 1 1 d . . .
H20 H 0.1387 0.2964 -0.3306 0.032 Uiso 1 1 calc R . .
C21 C 0.1604(4) 0.23681(17) -0.42272(19) 0.0352(8) Uani 1 1 d . . .
H21 H 0.2207 0.2681 -0.4417 0.042 Uiso 1 1 calc R . .
C22 C 0.1212(4) 0.17526(18) -0.46052(18) 0.0419(9) Uani 1 1 d . . .
H22 H 0.1519 0.1645 -0.5067 0.050 Uiso 1 1 calc R . .
C23 C 0.0371(5) 0.12884(18) -0.43170(19) 0.0485(10) Uani 1 1 d . . .
H23 H 0.0117 0.0858 -0.4575 0.058 Uiso 1 1 calc R . .
C24 C -0.0104(4) 0.14497(17) -0.36523(18) 0.0367(8) Uani 1 1 d . . .
H24 H -0.0672 0.1125 -0.3453 0.044 Uiso 1 1 calc R . .
C25 C -0.2262(3) 0.20134(15) -0.26573(17) 0.0269(6) Uani 1 1 d . . .
C26 C -0.3074(4) 0.2049(2) -0.3431(2) 0.0538(11) Uani 1 1 d . . .
H26 H -0.2628 0.2190 -0.3834 0.065 Uiso 1 1 calc R . .
C27 C -0.4534(4) 0.1879(3) -0.3622(2) 0.0772(17) Uani 1 1 d . . .
H27 H -0.5083 0.1916 -0.4152 0.093 Uiso 1 1 calc R . .
C28 C -0.5186(4) 0.1658(2) -0.3048(2) 0.0522(11) Uani 1 1 d . . .
H28 H -0.6174 0.1523 -0.3183 0.063 Uiso 1 1 calc R . .
C29 C -0.4402(3) 0.16323(16) -0.22795(18) 0.0308(7) Uani 1 1 d . . .
H29 H -0.4855 0.1489 -0.1880 0.037 Uiso 1 1 calc R . .
C30 C -0.2959(3) 0.18142(14) -0.20817(17) 0.0235(6) Uani 1 1 d . . .
H30 H -0.2434 0.1803 -0.1545 0.028 Uiso 1 1 calc R . .
Cl5 Cl -0.1178(3) 0.55929(19) -0.03093(17) 0.0586(8) Uani 0.33 1 d P A -1
Cl6 Cl 0.1762(3) 0.50691(18) 0.02718(18) 0.0575(8) Uani 0.33 1 d P A -1
C31 C 0.0720(11) 0.5730(6) -0.0117(6) 0.045(3) Uani 0.33 1 d P A -1
H31A H 0.0956 0.5858 -0.0618 0.054 Uiso 0.33 1 calc PR A -1
H31B H 0.0972 0.6129 0.0244 0.054 Uiso 0.33 1 calc PR A -1

loop_
_atom_site_aniso_label
_atom_site_aniso_U_11
_atom_site_aniso_U_22
_atom_site_aniso_U_33
_atom_site_aniso_U_23
_atom_site_aniso_U_13
_atom_site_aniso_U_12
Ru1 0.01929(12) 0.01501(11) 0.01872(11) -0.00005(8) 0.00481(8) -0.00204(9)
Ru2 0.01794(11) 0.01453(11) 0.02211(11) 0.00120(9) 0.00830(8) 0.00079(9)
Cl1 0.0299(4) 0.0227(3) 0.0216(3) 0.0002(3) 0.0013(3) 0.0020(3)
Cl2 0.0180(3) 0.0157(3) 0.0269(3) 0.0010(2) 0.0078(3) 0.0003(3)
Cl3 0.0252(4) 0.0190(3) 0.0285(3) 0.0014(3) 0.0138(3) -0.0021(3)
Cl4 0.0408(4) 0.0257(4) 0.0273(4) -0.0065(3) 0.0129(3) 0.0009(3)
P1 0.0214(4) 0.0160(3) 0.0222(3) 0.0028(3) 0.0063(3) -0.0019(3)
C1 0.0279(18) 0.0338(18) 0.055(2) -0.0090(16) -0.0053(16) -0.0168(15)
C2 0.0228(16) 0.0154(15) 0.056(2) -0.0004(13) 0.0125(15) -0.0088(12)
C3 0.0293(17) 0.0149(14) 0.0325(16) 0.0035(11) 0.0089(13) 0.0065(12)
C4 0.0218(15) 0.0173(14) 0.0369(16) -0.0009(12) 0.0129(13) 0.0037(12)
C5 0.0342(17) 0.0172(14) 0.0263(14) -0.0010(11) 0.0133(13) 0.0036(13)
C6 0.0261(16) 0.0146(14) 0.0321(15) -0.0033(11) 0.0059(13) -0.0008(12)
C7 0.0251(16) 0.0150(13) 0.0395(17) -0.0001(12) 0.0135(13) -0.0014(12)
C8 0.0313(17) 0.0129(13) 0.0325(16) 0.0066(11) 0.0166(13) 0.0043(12)
C9 0.0371(19) 0.0318(18) 0.0321(17) 0.0061(13) 0.0068(14) 0.0083(15)
C10 0.0347(18) 0.0259(16) 0.0323(16) -0.0066(13) 0.0043(14) 0.0018(14)
C11 0.074(3) 0.036(2) 0.0301(18) -0.0027(15) 0.0058(17) -0.0107(19)
C12 0.0347(19) 0.0371(19) 0.0424(19) -0.0126(15) 0.0091(15) -0.0082(15)
C13 0.0260(16) 0.0180(14) 0.0329(15) 0.0040(12) 0.0137(13) -0.0003(12)
C14 0.042(2) 0.0234(16) 0.0450(19) -0.0005(14) 0.0063(16) 0.0010(15)
C15 0.058(3) 0.0221(17) 0.062(2) -0.0088(16) 0.003(2) 0.0011(17)
C16 0.039(2) 0.0196(17) 0.072(3) 0.0064(16) 0.0158(18) 0.0049(15)
C17 0.0314(18) 0.0267(17) 0.0472(19) 0.0157(14) 0.0177(15) 0.0069(14)
C18 0.0265(16) 0.0275(16) 0.0332(16) 0.0088(13) 0.0142(13) 0.0063(13)
C19 0.0277(16) 0.0207(14) 0.0217(14) 0.0038(11) 0.0053(12) 0.0017(12)
C20 0.0256(16) 0.0218(15) 0.0360(17) 0.0035(12) 0.0119(13) 0.0034(12)
C21 0.041(2) 0.0335(18) 0.0354(17) 0.0119(14) 0.0183(15) 0.0071(15)
C22 0.062(2) 0.044(2) 0.0228(16) 0.0033(15) 0.0166(16) 0.0104(19)
C23 0.087(3) 0.0319(19) 0.0280(17) -0.0076(14) 0.0165(18) -0.0091(19)
C24 0.052(2) 0.0298(17) 0.0289(16) -0.0026(13) 0.0119(15) -0.0121(16)
C25 0.0237(16) 0.0258(15) 0.0296(15) 0.0072(12) 0.0037(12) -0.0027(12)
C26 0.032(2) 0.089(3) 0.037(2) 0.031(2) 0.0023(16) -0.022(2)
C27 0.042(2) 0.139(5) 0.040(2) 0.046(3) -0.0094(18) -0.033(3)
C28 0.0247(18) 0.080(3) 0.047(2) 0.029(2) -0.0002(15) -0.0164(19)
C29 0.0249(16) 0.0316(17) 0.0371(17) 0.0151(14) 0.0102(13) 0.0030(14)
C30 0.0207(15) 0.0190(14) 0.0304(15) 0.0041(12) 0.0056(12) 0.0030(12)
Cl5 0.0456(17) 0.080(2) 0.0437(16) -0.0076(15) -0.0008(13) 0.0186(17)
Cl6 0.0441(17) 0.070(2) 0.0506(17) -0.0096(15) -0.0034(13) 0.0126(16)
C31 0.042(6) 0.064(8) 0.032(5) -0.024(5) 0.013(5) -0.021(6)

loop_
_atom_type_symbol
_atom_type_description
_atom_type_scat_dispersion_real
_atom_type_scat_dispersion_imag
_atom_type_scat_source
C C 0.0033 0.0016 'International Tables Vol C Tables 4.2.6.8 and 6.1.1.4'
H H 0.0000 0.0000 'International Tables Vol C Tables 4.2.6.8 and 6.1.1.4'
P P 0.1023 0.0942 'International Tables Vol C Tables 4.2.6.8 and 6.1.1.4'
Cl Cl 0.1484 0.1585 'International Tables Vol C Tables 4.2.6.8 and 6.1.1.4'
Ru Ru -1.2594 0.8363 'International Tables Vol C Tables 4.2.6.8 and 6.1.1.4'

loop_
_geom_angle_atom_site_label_1
_geom_angle_atom_site_label_2
_geom_angle_atom_site_label_3
_geom_angle
C1 Ru1 C2 35.01(12)
C1 Ru1 P1 109.06(10)
C2 Ru1 P1 80.34(9)
C1 Ru1 Cl4 85.40(10)
C2 Ru1 Cl4 105.82(9)
P1 Ru1 Cl4 91.20(3)
C1 Ru1 Cl3 98.95(10)
C2 Ru1 Cl3 83.85(8)
P1 Ru1 Cl3 98.38(3)
Cl4 Ru1 Cl3 167.47(3)
C1 Ru1 Cl2 159.48(10)
C2 Ru1 Cl2 159.70(9)
P1 Ru1 Cl2 91.39(2)
Cl4 Ru1 Cl2 92.76(2)
Cl3 Ru1 Cl2 79.03(2)
C1 Ru1 Cl1 82.56(10)
C2 Ru1 Cl1 110.28(9)
P1 Ru1 Cl1 168.35(3)
Cl4 Ru1 Cl1 90.40(2)
Cl3 Ru1 Cl1 78.60(2)
Cl2 Ru1 Cl1 77.00(2)
C5 Ru2 C7 68.42(11)
C5 Ru2 C4 38.44(11)
C7 Ru2 C4 80.83(11)
C5 Ru2 C6 38.17(11)
C7 Ru2 C6 38.48(11)
C4 Ru2 C6 69.48(11)
C5 Ru2 C8 81.36(11)
C7 Ru2 C8 38.04(11)
C4 Ru2 C8 68.23(11)
C6 Ru2 C8 69.69(11)
C5 Ru2 C3 68.99(11)
C7 Ru2 C3 68.69(11)
C4 Ru2 C3 37.65(10)
C6 Ru2 C3 82.56(11)
C8 Ru2 C3 38.03(11)
C5 Ru2 Cl2 131.55(8)
C7 Ru2 Cl2 89.98(8)
C4 Ru2 Cl2 168.70(8)
C6 Ru2 Cl2 99.23(8)
C8 Ru2 Cl2 108.15(8)
C3 Ru2 Cl2 143.40(8)
C5 Ru2 Cl3 90.55(8)
C7 Ru2 Cl3 141.18(8)
C4 Ru2 Cl3 103.09(8)
C6 Ru2 Cl3 106.01(8)
C8 Ru2 Cl3 171.10(8)
C3 Ru2 Cl3 135.02(8)
Cl2 Ru2 Cl3 79.99(2)
C5 Ru2 Cl1 145.11(8)
C7 Ru2 Cl1 134.23(8)
C4 Ru2 Cl1 110.60(8)
C6 Ru2 Cl1 172.63(8)
C8 Ru2 Cl1 103.30(8)
C3 Ru2 Cl1 93.23(8)
Cl2 Ru2 Cl1 80.54(2)
Cl3 Ru2 Cl1 81.24(2)
Ru2 Cl1 Ru1 82.99(2)
Ru2 Cl2 Ru1 85.38(2)
Ru1 Cl3 Ru2 86.41(2)
C19 P1 C25 102.58(14)
C19 P1 C13 103.41(13)
C25 P1 C13 100.38(13)
C19 P1 Ru1 112.37(9)
C25 P1 Ru1 115.83(9)
C13 P1 Ru1 120.01(10)
C2 C1 Ru1 74.00(18)
C2 C1 H1A 116.1
Ru1 C1 H1A 116.1
C2 C1 H1B 116.1
Ru1 C1 H1B 116.1
H1A C1 H1B 113.1
C1 C2 Ru1 70.99(18)
C1 C2 H2A 116.5
Ru1 C2 H2A 116.5
C1 C2 H2B 116.5
Ru1 C2 H2B 116.5
H2A C2 H2B 113.5
C4 C3 C8 118.2(3)
C4 C3 C9 121.2(3)
C8 C3 C9 120.5(3)
C4 C3 Ru2 69.68(16)
C8 C3 Ru2 70.04(15)
C9 C3 Ru2 130.8(2)
C3 C4 C5 121.0(3)
C3 C4 Ru2 72.66(16)
C5 C4 Ru2 69.97(16)
C3 C4 H4 119.5
C5 C4 H4 119.5
Ru2 C4 H4 130.6
C6 C5 C4 121.7(3)
C6 C5 Ru2 72.10(16)
C4 C5 Ru2 71.59(15)
C6 C5 H5 119.1
C4 C5 H5 119.1
Ru2 C5 H5 129.8
C5 C6 C7 116.6(3)
C5 C6 C10 124.4(3)
C7 C6 C10 118.9(3)
C5 C6 Ru2 69.74(16)
C7 C6 Ru2 69.83(16)
C10 C6 Ru2 127.5(2)
C8 C7 C6 122.6(3)
C8 C7 Ru2 72.09(16)
C6 C7 Ru2 71.69(16)
C8 C7 H7 118.7
C6 C7 H7 118.7
Ru2 C7 H7 130.3
C7 C8 C3 119.8(3)
C7 C8 Ru2 69.87(15)
C3 C8 Ru2 71.93(16)
C7 C8 H8 120.1
C3 C8 H8 120.1
Ru2 C8 H8 130.7
C3 C9 H9A 109.5
C3 C9 H9B 109.5
H9A C9 H9B 109.5
C3 C9 H9C 109.5
H9A C9 H9C 109.5
H9B C9 H9C 109.5
C6 C10 C11 113.6(3)
C6 C10 C12 109.6(3)
C11 C10 C12 111.3(3)
C6 C10 H10 107.4
C11 C10 H10 107.4
C12 C10 H10 107.4
C10 C11 H11A 109.5
C10 C11 H11B 109.5
H11A C11 H11B 109.5
C10 C11 H11C 109.5
H11A C11 H11C 109.5
H11B C11 H11C 109.5
C10 C12 H12A 109.5
C10 C12 H12B 109.5
H12A C12 H12B 109.5
C10 C12 H12C 109.5
H12A C12 H12C 109.5
H12B C12 H12C 109.5
C14 C13 C18 118.2(3)
C14 C13 P1 121.5(2)
C18 C13 P1 120.2(2)
C13 C14 C15 120.5(3)
C13 C14 H14 119.7
C15 C14 H14 119.7
C16 C15 C14 120.2(3)
C16 C15 H15 119.9
C14 C15 H15 119.9
C17 C16 C15 119.9(3)
C17 C16 H16 120.1
C15 C16 H16 120.1
C16 C17 C18 120.4(3)
C16 C17 H17 119.8
C18 C17 H17 119.8
C17 C18 C13 120.7(3)
C17 C18 H18 119.7
C13 C18 H18 119.7
C20 C19 C24 118.2(3)
C20 C19 P1 122.3(2)
C24 C19 P1 119.4(2)
C19 C20 C21 121.0(3)
C19 C20 H20 119.5
C21 C20 H20 119.5
C22 C21 C20 119.8(3)
C22 C21 H21 120.1
C20 C21 H21 120.1
C21 C22 C23 120.2(3)
C21 C22 H22 119.9
C23 C22 H22 119.9
C22 C23 C24 120.1(3)
C22 C23 H23 120.0
C24 C23 H23 120.0
C23 C24 C19 120.6(3)
C23 C24 H24 119.7
C19 C24 H24 119.7
C26 C25 C30 118.0(3)
C26 C25 P1 121.8(2)
C30 C25 P1 120.1(2)
C25 C26 C27 120.6(3)
C25 C26 H26 119.7
C27 C26 H26 119.7
C28 C27 C26 120.4(3)
C28 C27 H27 119.8
C26 C27 H27 119.8
C29 C28 C27 119.5(3)
C29 C28 H28 120.2
C27 C28 H28 120.2
C28 C29 C30 120.5(3)
C28 C29 H29 119.8
C30 C29 H29 119.8
C29 C30 C25 120.9(3)
C29 C30 H30 119.5
C25 C30 H30 119.5
Cl6 C31 Cl5 116.3(7)
Cl6 C31 H31A 108.2
Cl5 C31 H31A 108.2
Cl6 C31 H31B 108.2
Cl5 C31 H31B 108.2
H31A C31 H31B 107.4

loop_
_geom_bond_atom_site_label_1
_geom_bond_atom_site_label_2
_geom_bond_distance
Ru1 C1 2.167(3)
Ru1 C2 2.203(3)
Ru1 P1 2.2799(7)
Ru1 Cl4 2.3830(7)
Ru1 Cl3 2.4191(7)
Ru1 Cl2 2.4686(7)
Ru1 Cl1 2.5662(7)
Ru2 C5 2.141(3)
Ru2 C7 2.148(3)
Ru2 C4 2.163(3)
Ru2 C6 2.172(3)
Ru2 C8 2.176(3)
Ru2 C3 2.201(3)
Ru2 Cl2 2.4179(7)
Ru2 Cl3 2.4207(7)
Ru2 Cl1 2.4326(7)
P1 C19 1.827(3)
P1 C25 1.837(3)
P1 C13 1.844(3)
C1 C2 1.315(5)
C1 H1A 0.9900
C1 H1B 0.9900
C2 H2A 0.9900
C2 H2B 0.9900
C3 C4 1.409(4)
C3 C8 1.427(4)
C3 C9 1.494(4)
C4 C5 1.417(4)
C4 H4 0.9500
C5 C6 1.411(4)
C5 H5 0.9500
C6 C7 1.424(4)
C6 C10 1.515(4)
C7 C8 1.409(4)
C7 H7 0.9500
C8 H8 0.9500
C9 H9A 0.9800
C9 H9B 0.9800
C9 H9C 0.9800
C10 C11 1.524(5)
C10 C12 1.529(4)
C10 H10 1.0000
C11 H11A 0.9800
C11 H11B 0.9800
C11 H11C 0.9800
C12 H12A 0.9800
C12 H12B 0.9800
C12 H12C 0.9800
C13 C14 1.381(4)
C13 C18 1.398(4)
C14 C15 1.398(4)
C14 H14 0.9500
C15 C16 1.376(5)
C15 H15 0.9500
C16 C17 1.364(5)
C16 H16 0.9500
C17 C18 1.388(4)
C17 H17 0.9500
C18 H18 0.9500
C19 C20 1.389(4)
C19 C24 1.392(4)
C20 C21 1.391(4)
C20 H20 0.9500
C21 C22 1.369(5)
C21 H21 0.9500
C22 C23 1.380(5)
C22 H22 0.9500
C23 C24 1.385(4)
C23 H23 0.9500
C24 H24 0.9500
C25 C26 1.388(4)
C25 C30 1.392(4)
C26 C27 1.390(5)
C26 H26 0.9500
C27 C28 1.375(5)
C27 H27 0.9500
C28 C29 1.371(5)
C28 H28 0.9500
C29 C30 1.381(4)
C29 H29 0.9500
C30 H30 0.9500
Cl5 C31 1.780(11)
Cl6 C31 1.658(12)
C31 H31A 0.9900
C31 H31B 0.9900

loop_
_geom_torsion_atom_site_label_1
_geom_torsion_atom_site_label_2
_geom_torsion_atom_site_label_3
_geom_torsion_atom_site_label_4
_geom_torsion
C5 Ru2 Cl1 Ru1 117.59(13)
C7 Ru2 Cl1 Ru1 -122.51(11)
C4 Ru2 Cl1 Ru1 140.12(8)
C8 Ru2 Cl1 Ru1 -148.44(8)
C3 Ru2 Cl1 Ru1 174.44(8)
Cl2 Ru2 Cl1 Ru1 -41.88(2)
Cl3 Ru2 Cl1 Ru1 39.35(2)
C1 Ru1 Cl1 Ru2 -140.51(10)
C2 Ru1 Cl1 Ru2 -118.76(9)
P1 Ru1 Cl1 Ru2 36.27(13)
Cl4 Ru1 Cl1 Ru2 134.19(3)
Cl3 Ru1 Cl1 Ru2 -39.77(2)
Cl2 Ru1 Cl1 Ru2 41.44(2)
C5 Ru2 Cl2 Ru1 -120.74(10)
C7 Ru2 Cl2 Ru1 178.72(8)
C4 Ru2 Cl2 Ru1 -145.9(4)
C6 Ru2 Cl2 Ru1 -143.76(8)
C8 Ru2 Cl2 Ru1 144.71(8)
C3 Ru2 Cl2 Ru1 126.32(13)
Cl3 Ru2 Cl2 Ru1 -38.98(2)
Cl1 Ru2 Cl2 Ru1 43.71(2)
C1 Ru1 Cl2 Ru2 -47.1(3)
C2 Ru1 Cl2 Ru2 72.1(2)
P1 Ru1 Cl2 Ru2 137.42(2)
Cl4 Ru1 Cl2 Ru2 -131.31(2)
Cl3 Ru1 Cl2 Ru2 39.15(2)
Cl1 Ru1 Cl2 Ru2 -41.53(2)
C1 Ru1 Cl3 Ru2 120.22(10)
C2 Ru1 Cl3 Ru2 151.91(9)
P1 Ru1 Cl3 Ru2 -128.84(2)
Cl4 Ru1 Cl3 Ru2 10.68(14)
Cl2 Ru1 Cl3 Ru2 -39.04(2)
Cl1 Ru1 Cl3 Ru2 39.74(2)
C5 Ru2 Cl3 Ru1 172.08(8)
C7 Ru2 Cl3 Ru1 117.17(13)
C4 Ru2 Cl3 Ru1 -151.23(8)
C6 Ru2 Cl3 Ru1 136.69(8)
C3 Ru2 Cl3 Ru1 -127.76(11)
Cl2 Ru2 Cl3 Ru1 39.87(2)
Cl1 Ru2 Cl3 Ru1 -41.98(2)
C1 Ru1 P1 C19 90.13(15)
C2 Ru1 P1 C19 69.83(13)
Cl4 Ru1 P1 C19 175.68(10)
Cl3 Ru1 P1 C19 -12.42(10)
Cl2 Ru1 P1 C19 -91.53(10)
Cl1 Ru1 P1 C19 -86.49(16)
C1 Ru1 P1 C25 -152.42(16)
C2 Ru1 P1 C25 -172.72(14)
Cl4 Ru1 P1 C25 -66.88(11)
Cl3 Ru1 P1 C25 105.03(11)
Cl2 Ru1 P1 C25 25.92(11)
Cl1 Ru1 P1 C25 30.96(18)
C1 Ru1 P1 C13 -31.70(15)
C2 Ru1 P1 C13 -52.00(13)
Cl4 Ru1 P1 C13 53.85(11)
Cl3 Ru1 P1 C13 -134.25(11)
Cl2 Ru1 P1 C13 146.64(11)
Cl1 Ru1 P1 C13 151.68(14)
P1 Ru1 C1 C2 -36.6(2)
Cl4 Ru1 C1 C2 -126.3(2)
Cl3 Ru1 C1 C2 65.6(2)
Cl2 Ru1 C1 C2 148.1(2)
Cl1 Ru1 C1 C2 142.7(2)
P1 Ru1 C2 C1 145.1(2)
Cl4 Ru1 C2 C1 56.6(2)
Cl3 Ru1 C2 C1 -115.2(2)
Cl2 Ru1 C2 C1 -147.8(2)
Cl1 Ru1 C2 C1 -39.8(2)
C5 Ru2 C3 C4 28.89(17)
C7 Ru2 C3 C4 103.04(19)
C6 Ru2 C3 C4 65.83(18)
C8 Ru2 C3 C4 132.2(3)
Cl2 Ru2 C3 C4 161.30(13)
Cl3 Ru2 C3 C4 -39.4(2)
Cl1 Ru2 C3 C4 -120.25(16)
C5 Ru2 C3 C8 -103.29(18)
C7 Ru2 C3 C8 -29.14(16)
C4 Ru2 C3 C8 -132.2(3)
C6 Ru2 C3 C8 -66.34(17)
Cl2 Ru2 C3 C8 29.1(2)
Cl3 Ru2 C3 C8 -171.59(13)
Cl1 Ru2 C3 C8 107.58(16)
C5 Ru2 C3 C9 143.1(3)
C7 Ru2 C3 C9 -142.7(3)
C4 Ru2 C3 C9 114.3(4)
C6 Ru2 C3 C9 -179.9(3)
C8 Ru2 C3 C9 -113.6(3)
Cl2 Ru2 C3 C9 -84.4(3)
Cl3 Ru2 C3 C9 74.8(3)
Cl1 Ru2 C3 C9 -6.0(3)
C8 C3 C4 C5 -0.4(4)
C9 C3 C4 C5 -178.8(3)
Ru2 C3 C4 C5 -52.7(2)
C8 C3 C4 Ru2 52.3(2)
C9 C3 C4 Ru2 -126.1(3)
C5 Ru2 C4 C3 -133.5(3)
C7 Ru2 C4 C3 -66.83(18)
C6 Ru2 C4 C3 -105.00(19)
C8 Ru2 C4 C3 -29.45(17)
Cl2 Ru2 C4 C3 -102.8(4)
Cl3 Ru2 C4 C3 152.57(16)
Cl1 Ru2 C4 C3 67.13(17)
C7 Ru2 C4 C5 66.68(17)
C6 Ru2 C4 C5 28.51(16)
C8 Ru2 C4 C5 104.06(19)
C3 Ru2 C4 C5 133.5(3)
Cl2 Ru2 C4 C5 30.7(5)
Cl3 Ru2 C4 C5 -73.92(16)
Cl1 Ru2 C4 C5 -159.36(14)
C3 C4 C5 C6 -0.2(4)
Ru2 C4 C5 C6 -54.1(2)
C3 C4 C5 Ru2 53.9(2)
C7 Ru2 C5 C6 30.79(17)
C4 Ru2 C5 C6 133.7(2)
C8 Ru2 C5 C6 67.99(17)
C3 Ru2 C5 C6 105.32(18)
Cl2 Ru2 C5 C6 -38.7(2)
Cl3 Ru2 C5 C6 -115.73(16)
Cl1 Ru2 C5 C6 168.88(13)
C7 Ru2 C5 C4 -102.86(18)
C6 Ru2 C5 C4 -133.7(2)
C8 Ru2 C5 C4 -65.67(17)
C3 Ru2 C5 C4 -28.33(16)
Cl2 Ru2 C5 C4 -172.31(13)
Cl3 Ru2 C5 C4 110.61(16)
Cl1 Ru2 C5 C4 35.2(2)
C4 C5 C6 C7 0.4(4)
Ru2 C5 C6 C7 -53.4(2)
C4 C5 C6 C10 176.1(3)
Ru2 C5 C6 C10 122.3(3)
C4 C5 C6 Ru2 53.8(2)
C7 Ru2 C6 C5 -130.1(2)
C4 Ru2 C6 C5 -28.71(16)
C8 Ru2 C6 C5 -102.22(18)
C3 Ru2 C6 C5 -65.23(17)
Cl2 Ru2 C6 C5 151.73(15)
Cl3 Ru2 C6 C5 69.58(16)
C5 Ru2 C6 C7 130.1(2)
C4 Ru2 C6 C7 101.38(19)
C8 Ru2 C6 C7 27.87(17)
C3 Ru2 C6 C7 64.86(18)
Cl2 Ru2 C6 C7 -78.18(16)
Cl3 Ru2 C6 C7 -160.33(15)
C5 Ru2 C6 C10 -118.4(3)
C7 Ru2 C6 C10 111.5(3)
C4 Ru2 C6 C10 -147.1(3)
C8 Ru2 C6 C10 139.4(3)
C3 Ru2 C6 C10 176.4(3)
Cl2 Ru2 C6 C10 33.3(3)
Cl3 Ru2 C6 C10 -48.8(3)
C5 C6 C7 C8 -0.1(4)
C10 C6 C7 C8 -176.0(3)
Ru2 C6 C7 C8 -53.4(2)
C5 C6 C7 Ru2 53.4(2)
C10 C6 C7 Ru2 -122.5(2)
C5 Ru2 C7 C8 104.09(18)
C4 Ru2 C7 C8 66.21(17)
C6 Ru2 C7 C8 134.6(3)
C3 Ru2 C7 C8 29.13(16)
Cl2 Ru2 C7 C8 -120.40(16)
Cl3 Ru2 C7 C8 165.72(12)
Cl1 Ru2 C7 C8 -43.7(2)
C5 Ru2 C7 C6 -30.56(17)
C4 Ru2 C7 C6 -68.44(17)
C8 Ru2 C7 C6 -134.6(3)
C3 Ru2 C7 C6 -105.51(18)
Cl2 Ru2 C7 C6 104.96(16)
Cl3 Ru2 C7 C6 31.1(2)
Cl1 Ru2 C7 C6 -178.33(13)
C6 C7 C8 C3 -0.5(4)
Ru2 C7 C8 C3 -53.8(2)
C6 C7 C8 Ru2 53.3(2)
C4 C3 C8 C7 0.7(4)
C9 C3 C8 C7 179.1(3)
Ru2 C3 C8 C7 52.8(2)
C4 C3 C8 Ru2 -52.1(2)
C9 C3 C8 Ru2 126.3(3)
C5 Ru2 C8 C7 -65.82(17)
C4 Ru2 C8 C7 -103.42(18)
C6 Ru2 C8 C7 -28.17(16)
C3 Ru2 C8 C7 -132.6(2)
Cl2 Ru2 C8 C7 65.19(17)
Cl1 Ru2 C8 C7 149.43(15)
C5 Ru2 C8 C3 66.77(17)
C7 Ru2 C8 C3 132.6(2)
C4 Ru2 C8 C3 29.18(16)
C6 Ru2 C8 C3 104.42(18)
Cl2 Ru2 C8 C3 -162.22(14)
Cl1 Ru2 C8 C3 -77.97(16)
C5 C6 C10 C11 -11.7(4)
C7 C6 C10 C11 163.9(3)
Ru2 C6 C10 C11 78.1(3)
C5 C6 C10 C12 113.4(3)
C7 C6 C10 C12 -71.0(3)
Ru2 C6 C10 C12 -156.8(2)
C19 P1 C13 C14 -138.3(3)
C25 P1 C13 C14 115.9(3)
Ru1 P1 C13 C14 -12.2(3)
C19 P1 C13 C18 44.3(3)
C25 P1 C13 C18 -61.5(3)
Ru1 P1 C13 C18 170.38(19)
C18 C13 C14 C15 -0.8(5)
P1 C13 C14 C15 -178.3(3)
C13 C14 C15 C16 1.8(6)
C14 C15 C16 C17 -1.6(6)
C15 C16 C17 C18 0.5(5)
C16 C17 C18 C13 0.4(5)
C14 C13 C18 C17 -0.2(4)
P1 C13 C18 C17 177.3(2)
C25 P1 C19 C20 136.7(2)
C13 P1 C19 C20 32.6(3)
Ru1 P1 C19 C20 -98.2(2)
C25 P1 C19 C24 -48.0(3)
C13 P1 C19 C24 -152.1(3)
Ru1 P1 C19 C24 77.1(3)
C24 C19 C20 C21 1.6(4)
P1 C19 C20 C21 177.0(2)
C19 C20 C21 C22 0.4(5)
C20 C21 C22 C23 -1.9(5)
C21 C22 C23 C24 1.3(6)
C22 C23 C24 C19 0.9(6)
C20 C19 C24 C23 -2.3(5)
P1 C19 C24 C23 -177.8(3)
C19 P1 C25 C26 -28.6(3)
C13 P1 C25 C26 77.8(3)
Ru1 P1 C25 C26 -151.4(3)
C19 P1 C25 C30 154.7(2)
C13 P1 C25 C30 -98.9(3)
Ru1 P1 C25 C30 31.9(3)
C30 C25 C26 C27 -1.0(6)
P1 C25 C26 C27 -177.8(4)
C25 C26 C27 C28 -1.5(8)
C26 C27 C28 C29 2.6(8)
C27 C28 C29 C30 -1.2(6)
C28 C29 C30 C25 -1.3(5)
C26 C25 C30 C29 2.4(5)
P1 C25 C30 C29 179.2(2)
